data_7204662
loop_
_publ_author_name
'Vishweshwar, Peddy'
'Nangia, Ashwini'
'Lynch, Vincent M.'

_publ_section_title
;
 Supramolecular synthons in phenol?isonicotinamide adducts
;
_journal_issue 31
_journal_name_full CrystEngComm
_journal_page_first 164
_journal_paper_doi 10.1039/b304078j
_journal_volume 5
_journal_year 2003
_chemical_formula_moiety 'C7 H6 O3, C6 H6 N2 O'
_chemical_formula_sum 'C13 H12 N2 O4'
_chemical_formula_weight 260.25
_chemical_melting_point 468
_chemical_name_common '1:1 molecular complex of 4-hydroxybenzoic acid and isonicotinamide'
_chemical_name_systematic
; 
1:1 molecular complex of 4-hydroxybenzoic acid and isonicotinamide
;
_space_group_IT_number 14
_symmetry_cell_setting monoclinic
_symmetry_space_group_name_Hall '-P 2yn'
_symmetry_space_group_name_H-M 'P 1 21/n 1'
_atom_sites_solution_hydrogens geom
_atom_sites_solution_primary direct
_atom_sites_solution_secondary difmap
_audit_creation_method SHELXL-97
_cell_angle_alpha 90.00
_cell_angle_beta 95.2870(10)
_cell_angle_gamma 90.00
_cell_formula_units_Z 4
_cell_length_a 6.0729(1)
_cell_length_b 9.4013(2)
_cell_length_c 20.6723(4)
_cell_measurement_reflns_used 2684
_cell_measurement_temperature 153(2)
_cell_measurement_theta_max 27.49
_cell_measurement_theta_min 2.93
_cell_volume 1175.23(4)
_computing_cell_refinement 'DENZO-SMN (Z. Otwinowski and W. Minor, 1997)'
_computing_data_collection 'Collect data collection software, Nonius 1998'
_computing_data_reduction 'SCALEPACK (Z. Otwinowski and W. Minor, 1997)'
_computing_molecular_graphics 'PLUTON (Spek, 1992)'
_computing_publication_material 'SHELXL-97 (Sheldrick, 1997)'
_computing_structure_refinement 'SHELXL-97 (Sheldrick, 1997)'
_computing_structure_solution 'SHELXS-97 (Sheldrick, 1990)'
_diffrn_ambient_temperature 153(2)
_diffrn_measured_fraction_theta_full 0.995
_diffrn_measured_fraction_theta_max 0.995
_diffrn_measurement_device_type 'Nonius Kappa CCD'
_diffrn_measurement_method '\w scans'
_diffrn_radiation_monochromator graphite
_diffrn_radiation_source 'normal focus for the X-ray tube'
_diffrn_radiation_type MoK\a
_diffrn_radiation_wavelength 0.71073
_diffrn_reflns_av_R_equivalents 0.0255
_diffrn_reflns_av_sigmaI/netI 0.0405
_diffrn_reflns_limit_h_max 7
_diffrn_reflns_limit_h_min -7
_diffrn_reflns_limit_k_max 12
_diffrn_reflns_limit_k_min -12
_diffrn_reflns_limit_l_max 26
_diffrn_reflns_limit_l_min -26
_diffrn_reflns_number 4946
_diffrn_reflns_theta_full 27.49
_diffrn_reflns_theta_max 27.49
_diffrn_reflns_theta_min 2.93
_diffrn_standards_decay_% 'less than 1'
_exptl_absorpt_coefficient_mu 0.111
_exptl_absorpt_correction_type none
_exptl_crystal_colour Colorless
_exptl_crystal_density_diffrn 1.471
_exptl_crystal_density_meas ?
_exptl_crystal_density_method .
_exptl_crystal_description needles
_exptl_crystal_F_000 544
_exptl_crystal_preparation Methanol
_exptl_crystal_size_max 0.35
_exptl_crystal_size_mid 0.23
_exptl_crystal_size_min 0.20
_refine_diff_density_max 0.192
_refine_diff_density_min -0.208
_refine_diff_density_rms 0.042
_refine_ls_extinction_coef 0.024(4)
_refine_ls_extinction_expression Fc^*^=kFc[1+0.001xFc^2^\l^3^/sin(2\q)]^-1/4^
_refine_ls_extinction_method SHELXL
_refine_ls_goodness_of_fit_ref 1.029
_refine_ls_hydrogen_treatment refall
_refine_ls_matrix_type full
_refine_ls_number_parameters 221
_refine_ls_number_reflns 2684
_refine_ls_number_restraints 0
_refine_ls_restrained_S_all 1.029
_refine_ls_R_factor_all 0.0682
_refine_ls_R_factor_gt 0.0411
_refine_ls_shift/su_max 0.001
_refine_ls_shift/su_mean 0.000
_refine_ls_structure_factor_coef Fsqd
_refine_ls_weighting_details 'calc w=1/[\s^2^(Fo^2^)+(0.0483P)^2^+0.3250P] where P=(Fo^2^+2Fc^2^)/3'
_refine_ls_weighting_scheme calc
_refine_ls_wR_factor_gt 0.0934
_refine_ls_wR_factor_ref 0.1056
_reflns_number_gt 1952
_reflns_number_total 2684
_reflns_threshold_expression >2sigma(I)
_cod_data_source_file b304078j.txt
_cod_data_source_block hbain
_cod_depositor_comments
;
The following automatic conversions were performed:
'_symmetry_cell_setting' value 'Monoclinic' changed to 'monoclinic'
according to '/home/adriana/struct/CIF-dictionaries/cif_core.dic'
dictionary named 'cif_core.dic' version 2.4.1 from 2010-06-29.

Automatic conversion script
Id: cif_fix_enum 1555 2011-01-17 13:19:09Z saulius 

The following automatic conversions were performed:

'_chemical_melting_point' value '468 K' was changed to '468' - the
value should be numeric and without a unit designator.

Automatic conversion script
Id: cif_fix_values 1569 2011-02-09 13:29:24Z adriana 
;
_cod_original_sg_symbol_H-M 'P 21/n'
_cod_database_code 7204662

loop_
_symmetry_equiv_pos_as_xyz
'x, y, z'
'-x+1/2, y+1/2, -z+1/2'
'-x, -y, -z'
'x-1/2, -y-1/2, z-1/2'

loop_
_atom_site_label
_atom_site_type_symbol
_atom_site_fract_x
_atom_site_fract_y
_atom_site_fract_z
_atom_site_U_iso_or_equiv
_atom_site_adp_type
_atom_site_occupancy
_atom_site_symmetry_multiplicity
_atom_site_calc_flag
_atom_site_refinement_flags
_atom_site_disorder_assembly
_atom_site_disorder_group
N1 N -0.0985(2) 1.08930(14) 0.34967(6) 0.0332(3) Uani 1 1 d . . .
C2 C -0.2174(3) 0.97934(18) 0.36822(8) 0.0364(4) Uani 1 1 d . . .
C3 C -0.1363(3) 0.87545(18) 0.41114(7) 0.0336(4) Uani 1 1 d . . .
C4 C 0.0818(2) 0.88440(15) 0.43706(7) 0.0250(3) Uani 1 1 d . . .
C5 C 0.2065(3) 0.99909(16) 0.41894(7) 0.0301(4) Uani 1 1 d . . .
C6 C 0.1116(3) 1.09718(17) 0.37494(8) 0.0327(4) Uani 1 1 d . . .
C7 C 0.1911(2) 0.77682(16) 0.48268(7) 0.0267(3) Uani 1 1 d . . .
O8 O 0.39183(17) 0.78854(12) 0.49953(5) 0.0394(3) Uani 1 1 d . . .
N9 N 0.0718(2) 0.67111(15) 0.50355(7) 0.0353(3) Uani 1 1 d . . .
C10 C 0.7047(2) 0.43058(15) 0.64595(7) 0.0248(3) Uani 1 1 d . . .
C11 C 0.9192(2) 0.47915(16) 0.66212(7) 0.0262(3) Uani 1 1 d . . .
C12 C 1.0585(2) 0.41088(16) 0.70893(7) 0.0284(3) Uani 1 1 d . . .
C13 C 0.9847(2) 0.29074(16) 0.73992(7) 0.0291(4) Uani 1 1 d . . .
C14 C 0.7726(3) 0.23928(17) 0.72322(7) 0.0317(4) Uani 1 1 d . . .
C15 C 0.6333(3) 0.30943(16) 0.67714(7) 0.0290(4) Uani 1 1 d . . .
C16 C 0.5511(2) 0.50483(15) 0.59742(7) 0.0253(3) Uani 1 1 d . . .
O17 O 0.36131(16) 0.46688(11) 0.58157(5) 0.0324(3) Uani 1 1 d . . .
O18 O 0.64006(18) 0.61907(11) 0.57227(5) 0.0342(3) Uani 1 1 d . . .
O19 O 1.1142(2) 0.21998(12) 0.78659(5) 0.0396(3) Uani 1 1 d . . .
H2 H -0.369(3) 0.9771(18) 0.3502(8) 0.037(4) Uiso 1 1 d . . .
H3 H -0.231(3) 0.798(2) 0.4221(8) 0.046(5) Uiso 1 1 d . . .
H5 H 0.359(3) 1.0084(17) 0.4379(8) 0.033(4) Uiso 1 1 d . . .
H6 H 0.198(3) 1.179(2) 0.3610(8) 0.042(5) Uiso 1 1 d . . .
H9A H 0.149(3) 0.600(2) 0.5320(10) 0.064(6) Uiso 1 1 d . . .
H9B H -0.077(4) 0.667(2) 0.4927(10) 0.062(6) Uiso 1 1 d . . .
H11 H 0.975(3) 0.5633(19) 0.6409(8) 0.037(4) Uiso 1 1 d . . .
H12 H 1.210(3) 0.4464(18) 0.7198(8) 0.035(4) Uiso 1 1 d . . .
H14 H 0.721(3) 0.153(2) 0.7451(8) 0.046(5) Uiso 1 1 d . . .
H15 H 0.477(3) 0.2766(17) 0.6666(8) 0.034(4) Uiso 1 1 d . . .
H18 H 0.525(4) 0.679(2) 0.5448(10) 0.070(6) Uiso 1 1 d . . .
H19 H 1.233(4) 0.283(2) 0.8037(10) 0.074(7) Uiso 1 1 d . . .

loop_
_atom_site_aniso_label
_atom_site_aniso_U_11
_atom_site_aniso_U_22
_atom_site_aniso_U_33
_atom_site_aniso_U_23
_atom_site_aniso_U_13
_atom_site_aniso_U_12
N1 0.0317(7) 0.0304(7) 0.0358(7) -0.0013(6) -0.0056(6) -0.0013(6)
C2 0.0250(8) 0.0408(10) 0.0417(9) 0.0009(7) -0.0066(7) -0.0034(7)
C3 0.0274(8) 0.0375(9) 0.0351(9) 0.0020(7) -0.0005(7) -0.0094(7)
C4 0.0254(7) 0.0267(8) 0.0229(7) -0.0038(6) 0.0024(6) -0.0026(6)
C5 0.0253(8) 0.0308(9) 0.0330(8) 0.0010(6) -0.0027(6) -0.0038(6)
C6 0.0330(9) 0.0277(8) 0.0363(8) 0.0011(7) -0.0029(7) -0.0069(7)
C7 0.0276(8) 0.0283(8) 0.0241(7) -0.0026(6) 0.0027(6) -0.0049(6)
O8 0.0288(6) 0.0401(7) 0.0469(7) 0.0140(5) -0.0101(5) -0.0105(5)
N9 0.0285(7) 0.0335(8) 0.0442(8) 0.0088(6) 0.0047(6) -0.0057(6)
C10 0.0256(7) 0.0263(8) 0.0225(7) -0.0025(6) 0.0024(6) -0.0005(6)
C11 0.0262(8) 0.0261(8) 0.0267(7) 0.0002(6) 0.0042(6) -0.0014(6)
C12 0.0243(8) 0.0295(8) 0.0311(8) -0.0016(6) 0.0007(6) -0.0007(6)
C13 0.0316(8) 0.0277(8) 0.0269(7) -0.0018(6) -0.0025(6) 0.0032(6)
C14 0.0366(9) 0.0277(8) 0.0301(8) 0.0025(7) -0.0005(7) -0.0064(7)
C15 0.0272(8) 0.0302(8) 0.0289(8) -0.0009(6) -0.0007(6) -0.0045(7)
C16 0.0253(7) 0.0266(8) 0.0242(7) -0.0021(6) 0.0032(6) -0.0026(6)
O17 0.0264(6) 0.0346(6) 0.0351(6) 0.0045(5) -0.0032(4) -0.0061(5)
O18 0.0276(6) 0.0347(6) 0.0389(6) 0.0112(5) -0.0033(5) -0.0073(5)
O19 0.0422(7) 0.0312(6) 0.0420(6) 0.0062(5) -0.0149(5) -0.0021(5)

loop_
_atom_type_symbol
_atom_type_description
_atom_type_scat_dispersion_real
_atom_type_scat_dispersion_imag
_atom_type_scat_source
C C 0.0033 0.0016 'International Tables Vol C Tables 4.2.6.8 and 6.1.1.4'
H H 0.0000 0.0000 'International Tables Vol C Tables 4.2.6.8 and 6.1.1.4'
N N 0.0061 0.0033 'International Tables Vol C Tables 4.2.6.8 and 6.1.1.4'
O O 0.0106 0.0060 'International Tables Vol C Tables 4.2.6.8 and 6.1.1.4'

loop_
_geom_angle_atom_site_label_1
_geom_angle_atom_site_label_2
_geom_angle_atom_site_label_3
_geom_angle
_geom_angle_site_symmetry_1
_geom_angle_site_symmetry_3
_geom_angle_publ_flag
C6 N1 C2 116.91(14) . . ?
N1 C2 C3 124.15(15) . . ?
N1 C2 H2 115.4(10) . . ?
C3 C2 H2 120.4(10) . . ?
C2 C3 C4 118.55(15) . . ?
C2 C3 H3 120.0(11) . . ?
C4 C3 H3 121.4(11) . . ?
C3 C4 C5 117.95(14) . . ?
C3 C4 C7 123.77(13) . . ?
C5 C4 C7 118.28(13) . . ?
C6 C5 C4 119.38(14) . . ?
C6 C5 H5 121.8(9) . . ?
C4 C5 H5 118.8(9) . . ?
N1 C6 C5 123.04(15) . . ?
N1 C6 H6 116.3(10) . . ?
C5 C6 H6 120.7(10) . . ?
O8 C7 N9 121.83(14) . . ?
O8 C7 C4 118.95(13) . . ?
N9 C7 C4 119.21(14) . . ?
C7 N9 H9A 117.2(12) . . ?
C7 N9 H9B 120.9(13) . . ?
H9A N9 H9B 121.9(18) . . ?
C11 C10 C15 118.68(13) . . ?
C11 C10 C16 121.69(13) . . ?
C15 C10 C16 119.63(13) . . ?
C12 C11 C10 120.96(14) . . ?
C12 C11 H11 118.3(10) . . ?
C10 C11 H11 120.7(10) . . ?
C11 C12 C13 119.74(14) . . ?
C11 C12 H12 120.0(10) . . ?
C13 C12 H12 120.2(10) . . ?
O19 C13 C14 117.89(14) . . ?
O19 C13 C12 122.23(14) . . ?
C14 C13 C12 119.88(14) . . ?
C15 C14 C13 119.99(14) . . ?
C15 C14 H14 120.4(11) . . ?
C13 C14 H14 119.6(11) . . ?
C14 C15 C10 120.72(14) . . ?
C14 C15 H15 120.6(9) . . ?
C10 C15 H15 118.6(9) . . ?
O17 C16 O18 122.56(13) . . ?
O17 C16 C10 124.32(13) . . ?
O18 C16 C10 113.12(12) . . ?
C16 O18 H18 112.5(12) . . ?
C13 O19 H19 108.7(13) . . ?

loop_
_geom_bond_atom_site_label_1
_geom_bond_atom_site_label_2
_geom_bond_distance
_geom_bond_site_symmetry_2
_geom_bond_publ_flag
N1 C6 1.335(2) . ?
N1 C2 1.337(2) . ?
C2 C3 1.380(2) . ?
C2 H2 0.960(16) . ?
C3 C4 1.385(2) . ?
C3 H3 0.969(19) . ?
C4 C5 1.389(2) . ?
C4 C7 1.496(2) . ?
C5 C6 1.383(2) . ?
C5 H5 0.978(16) . ?
C6 H6 0.991(18) . ?
C7 O8 1.2413(17) . ?
C7 N9 1.3254(19) . ?
N9 H9A 0.98(2) . ?
N9 H9B 0.91(2) . ?
C10 C11 1.392(2) . ?
C10 C15 1.397(2) . ?
C10 C16 1.480(2) . ?
C11 C12 1.383(2) . ?
C11 H11 0.979(18) . ?
C12 C13 1.393(2) . ?
C12 H12 0.983(17) . ?
C13 O19 1.3607(17) . ?
C13 C14 1.390(2) . ?
C14 C15 1.382(2) . ?
C14 H14 0.994(19) . ?
C15 H15 1.004(17) . ?
C16 O17 1.2220(17) . ?
C16 O18 1.3295(17) . ?
O18 H18 1.03(2) . ?
O19 H19 0.98(2) . ?

loop_
_geom_torsion_atom_site_label_1
_geom_torsion_atom_site_label_2
_geom_torsion_atom_site_label_3
_geom_torsion_atom_site_label_4
_geom_torsion
_geom_torsion_site_symmetry_1
_geom_torsion_site_symmetry_2
_geom_torsion_site_symmetry_3
_geom_torsion_site_symmetry_4
_geom_torsion_publ_flag
C6 N1 C2 C3 -0.1(2) . . . . ?
N1 C2 C3 C4 0.0(3) . . . . ?
C2 C3 C4 C5 0.8(2) . . . . ?
C2 C3 C4 C7 -178.38(14) . . . . ?
C3 C4 C5 C6 -1.6(2) . . . . ?
C7 C4 C5 C6 177.62(14) . . . . ?
C2 N1 C6 C5 -0.8(2) . . . . ?
C4 C5 C6 N1 1.7(2) . . . . ?
C3 C4 C7 O8 174.73(15) . . . . ?
C5 C4 C7 O8 -4.5(2) . . . . ?
C3 C4 C7 N9 -4.7(2) . . . . ?
C5 C4 C7 N9 176.09(14) . . . . ?
C15 C10 C11 C12 -1.2(2) . . . . ?
C16 C10 C11 C12 178.12(13) . . . . ?
C10 C11 C12 C13 0.8(2) . . . . ?
C11 C12 C13 O19 -179.57(13) . . . . ?
C11 C12 C13 C14 0.6(2) . . . . ?
O19 C13 C14 C15 178.53(13) . . . . ?
C12 C13 C14 C15 -1.7(2) . . . . ?
C13 C14 C15 C10 1.3(2) . . . . ?
C11 C10 C15 C14 0.1(2) . . . . ?
C16 C10 C15 C14 -179.18(13) . . . . ?
C11 C10 C16 O17 -179.86(14) . . . . ?
C15 C10 C16 O17 -0.6(2) . . . . ?
C11 C10 C16 O18 -0.02(19) . . . . ?
C15 C10 C16 O18 179.25(12) . . . . ?

loop_
_cod_related_entry_id
_cod_related_entry_database
_cod_related_entry_code
1 ChemSpider 21149550
